data_7013162
loop_
_publ_author_name
'Subhan, Md. Abdus'
'Suzuki, Takayoshi'
'Fuyuhiro, Akira'
'Kaizaki, Sumio'

_publ_section_title
;
 Synthesis, X-ray structures and NIR chiroptical properties of a series of
 dinuclear lanthanide(III) complexes [Ln~2~{\m-(S- or RS-pba)}~4~(HBpz~3~)~2~];
 novel configurational chirality due to non-bonding Ln&#x22EF;O interactions
;
_journal_coden_ASTM DTARAF
_journal_issue 19
_journal_name_full 'Dalton Transactions'
_journal_page_first 3785
_journal_page_last 3791
_journal_paper_doi 10.1039/b304928k
_journal_year 2003
_chemical_formula_moiety 'C58 H64 B N12 Nd2 O8'
_chemical_formula_sum 'C58 H64 B N12 Nd2 O8'
_chemical_formula_weight 1356.50
_chemical_name_common
;
Tetrakis(mu-2-
phenylbutyrate)bis(hydoridotris(pyrazolyl)borate) dineodymium(iii)
;
_chemical_name_systematic
;
Tetrakis(\m-2-phenylbutyrate)bis(hydoridotris(pyrazolyl)borate)
dineodymium(III)
;
_space_group_IT_number 2
_symmetry_cell_setting triclinic
_symmetry_space_group_name_Hall '-P 1'
_symmetry_space_group_name_H-M 'P -1'
_atom_sites_solution_hydrogens
;
geom
constr
except for those bound to the disordered C atoms which were not included
;
_atom_sites_solution_primary direct
_atom_sites_solution_secondary difmap
_audit_creation_method SHELXL-97
_cell_angle_alpha 80.239(14)
_cell_angle_beta 68.926(13)
_cell_angle_gamma 65.244(13)
_cell_formula_units_Z 1
_cell_length_a 11.661(2)
_cell_length_b 12.258(2)
_cell_length_c 12.637(2)
_cell_measurement_reflns_used 25
_cell_measurement_temperature 296(2)
_cell_measurement_theta_max 15.0
_cell_measurement_theta_min 14.9
_cell_volume 1530.2(5)
_computing_cell_refinement 'MSC/AFC Diffractometer Control'
_computing_data_collection 'MSC/AFC Diffractometer Control'
_computing_data_reduction 'teXsan Ver. 1.11'
_computing_molecular_graphics ORTEP
_computing_publication_material 'SHELXL-97 and teXsan Ver. 1.11'
_computing_structure_refinement SHELXL-97
_computing_structure_solution SHELXS-86
_diffrn_ambient_temperature 296(2)
_diffrn_measured_fraction_theta_full 0.998
_diffrn_measured_fraction_theta_max 0.998
_diffrn_measurement_device_type 'Rigaku AFC5R'
_diffrn_measurement_method \w-2\q
_diffrn_radiation_monochromator graphite
_diffrn_radiation_source 'rotating anode'
_diffrn_radiation_type 'Mo K\a'
_diffrn_radiation_wavelength 0.71069
_diffrn_reflns_av_R_equivalents 0.0243
_diffrn_reflns_av_sigmaI/netI 0.0846
_diffrn_reflns_limit_h_max 14
_diffrn_reflns_limit_h_min -16
_diffrn_reflns_limit_k_max 0
_diffrn_reflns_limit_k_min -17
_diffrn_reflns_limit_l_max 17
_diffrn_reflns_limit_l_min -17
_diffrn_reflns_number 9295
_diffrn_reflns_theta_full 30.00
_diffrn_reflns_theta_max 30.00
_diffrn_reflns_theta_min 2.54
_diffrn_standards_decay_% 0.72
_diffrn_standards_interval_count 150
_diffrn_standards_number 3
_exptl_absorpt_coefficient_mu 1.739
_exptl_absorpt_correction_T_max 0.713
_exptl_absorpt_correction_T_min 0.603
_exptl_absorpt_correction_type integration
_exptl_absorpt_process_details Coppens_numerical
_exptl_crystal_colour purple
_exptl_crystal_density_diffrn 1.472
_exptl_crystal_density_method 'not measured'
_exptl_crystal_description prism
_exptl_crystal_F_000 685
_exptl_crystal_size_max 0.40
_exptl_crystal_size_mid 0.30
_exptl_crystal_size_min 0.22
_refine_diff_density_max 2.610
_refine_diff_density_min -1.300
_refine_diff_density_rms 0.121
_refine_ls_extinction_method none
_refine_ls_goodness_of_fit_ref 0.992
_refine_ls_matrix_type full
_refine_ls_number_parameters 380
_refine_ls_number_reflns 8911
_refine_ls_number_restraints 0
_refine_ls_restrained_S_all 0.992
_refine_ls_R_factor_all 0.1283
_refine_ls_R_factor_gt 0.0495
_refine_ls_shift/su_max 0.005
_refine_ls_shift/su_mean 0.000
_refine_ls_structure_factor_coef Fsqd
_refine_ls_weighting_details 'calc w=1/[\s^2^(Fo^2^)+(0.0955P)^2^+0.5264P] where P=(Fo^2^+2Fc^2^)/3'
_refine_ls_weighting_scheme calc
_refine_ls_wR_factor_gt 0.1384
_refine_ls_wR_factor_ref 0.1674
_reflns_number_gt 5095
_reflns_number_total 8911
_reflns_threshold_expression 'I > 2\s(I)'
_cod_data_source_file b304928k.txt
_cod_data_source_block Nd2RSpba
_cod_original_cell_volume 1530.3(5)
_cod_database_code 7013162

loop_
_symmetry_equiv_pos_as_xyz
'x, y, z'
'-x, -y, -z'

loop_
_atom_site_label
_atom_site_type_symbol
_atom_site_fract_x
_atom_site_fract_y
_atom_site_fract_z
_atom_site_U_iso_or_equiv
_atom_site_adp_type
_atom_site_occupancy
_atom_site_symmetry_multiplicity
_atom_site_calc_flag
_atom_site_refinement_flags
_atom_site_disorder_assembly
_atom_site_disorder_group
Nd Nd 0.12374(3) 0.49205(3) 0.08160(2) 0.04790(11) Uani 1 1 d . . .
O1 O 0.1794(5) 0.5779(5) -0.1033(4) 0.0735(13) Uani 1 1 d . . .
O2 O 0.0254(5) 0.6063(5) -0.1816(4) 0.0759(14) Uani 1 1 d . . .
O3 O 0.2568(5) 0.3032(5) -0.0161(4) 0.0800(15) Uani 1 1 d . . .
O4 O 0.0877(5) 0.3672(5) -0.0762(4) 0.0775(14) Uani 1 1 d . . .
N11 N 0.3169(5) 0.3901(5) 0.2647(4) 0.0556(12) Uani 1 1 d . . .
N12 N 0.2698(5) 0.3516(4) 0.2007(4) 0.0579(12) Uani 1 1 d . . .
N21 N 0.3217(5) 0.5854(5) 0.1676(5) 0.0587(12) Uani 1 1 d . . .
N22 N 0.2776(5) 0.5928(5) 0.0805(4) 0.0590(12) Uani 1 1 d . . .
N31 N 0.1210(5) 0.5823(4) 0.3322(4) 0.0535(11) Uani 1 1 d . . .
N32 N 0.0401(5) 0.5817(5) 0.2779(4) 0.0543(11) Uani 1 1 d . . .
C1 C 0.1321(6) 0.6074(6) -0.1804(5) 0.0571(14) Uani 1 1 d . . .
C2 C 0.2057(9) 0.6590(8) -0.2912(7) 0.108(4) Uani 1 1 d . . .
C3A C 0.2785(14) 0.5842(12) -0.3816(10) 0.059(3) Uani 0.50 1 d P . .
C3B C 0.3412(16) 0.5851(16) -0.3429(14) 0.081(5) Uani 0.50 1 d P . .
C4 C 0.3802(8) 0.4553(8) -0.3651(8) 0.094(3) Uani 1 1 d . . .
C5 C 0.1399(7) 0.7916(7) -0.3015(5) 0.0665(17) Uani 1 1 d . . .
C6 C 0.1859(15) 0.8649(13) -0.2753(10) 0.142(5) Uani 1 1 d . . .
H6 H 0.2588 0.8312 -0.2491 0.170 Uiso 1 1 calc R . .
C7 C 0.125(3) 0.994(3) -0.287(2) 0.26(2) Uani 1 1 d . . .
H7 H 0.1506 1.0482 -0.2680 0.333 Uiso 1 1 calc R . .
C8 C 0.018(4) 1.0262(18) -0.333(2) 0.25(2) Uani 1 1 d . . .
H8 H -0.0264 1.1080 -0.3447 0.286 Uiso 1 1 calc R . .
C9 C -0.023(2) 0.9604(19) -0.3578(13) 0.213(13) Uani 1 1 d . . .
H9 H -0.0931 0.9929 -0.3877 0.245 Uiso 1 1 calc R . .
C10 C 0.0347(10) 0.8383(11) -0.3418(8) 0.118(4) Uani 1 1 d . . .
H10 H 0.0023 0.7879 -0.3583 0.144 Uiso 1 1 calc R . .
C13 C 0.3202(8) 0.2316(6) 0.2093(6) 0.0703(18) Uani 1 1 d . . .
H13 H 0.3041 0.1815 0.1737 0.086 Uiso 1 1 calc R . .
C14 C 0.3996(8) 0.1922(7) 0.2785(7) 0.082(2) Uani 1 1 d . . .
H14 H 0.4460 0.1134 0.2981 0.097 Uiso 1 1 calc R . .
C15 C 0.3943(7) 0.2941(7) 0.3111(6) 0.0722(19) Uani 1 1 d . . .
H15 H 0.4379 0.2972 0.3586 0.088 Uiso 1 1 calc R . .
C23 C 0.3407(8) 0.6500(7) -0.0021(6) 0.0735(19) Uani 1 1 d . . .
H23 H 0.3293 0.6676 -0.0731 0.088 Uiso 1 1 calc R . .
C24 C 0.4246(9) 0.6802(8) 0.0289(8) 0.087(2) Uani 1 1 d . . .
H24 H 0.4792 0.7200 -0.0148 0.102 Uiso 1 1 calc R . .
C25 C 0.4104(8) 0.6395(8) 0.1367(8) 0.081(2) Uani 1 1 d . . .
H25 H 0.4538 0.6470 0.1825 0.097 Uiso 1 1 calc R . .
C33 C -0.0848(6) 0.6317(6) 0.3484(5) 0.0642(16) Uani 1 1 d . . .
H33 H -0.1606 0.6399 0.3335 0.077 Uiso 1 1 calc R . .
C34 C -0.0867(8) 0.6695(7) 0.4463(6) 0.073(2) Uani 1 1 d . . .
H34 H -0.1605 0.7091 0.5069 0.088 Uiso 1 1 calc R . .
C35 C 0.0451(8) 0.6351(7) 0.4329(6) 0.0708(18) Uani 1 1 d . . .
H35 H 0.0777 0.6465 0.4856 0.084 Uiso 1 1 calc R . .
C41 C 0.1969(6) 0.2853(6) -0.0701(5) 0.0575(14) Uani 1 1 d . . .
C42 C 0.2551(8) 0.1677(7) -0.1323(7) 0.077(2) Uani 1 1 d . . .
H42 H 0.1906 0.1731 -0.1676 0.094 Uiso 1 1 calc R . .
C43 C 0.2647(13) 0.0647(9) -0.0520(9) 0.121(4) Uani 1 1 d . . .
H43A H 0.3049 -0.0079 -0.0951 0.144 Uiso 1 1 calc R . .
H43B H 0.3248 0.0595 -0.0128 0.144 Uiso 1 1 calc R . .
C44 C 0.1400(16) 0.0673(14) 0.0325(12) 0.190(9) Uani 1 1 d . . .
H44A H 0.1183 0.1157 0.0947 0.215 Uiso 1 1 calc R . .
H44B H 0.1493 -0.0130 0.0597 0.215 Uiso 1 1 calc R . .
H44C H 0.0701 0.1010 -0.0010 0.215 Uiso 1 1 calc R . .
C45 C 0.3835(7) 0.1501(5) -0.2266(6) 0.0629(16) Uani 1 1 d . . .
C46 C 0.4950(8) 0.1445(8) -0.2071(7) 0.083(2) Uani 1 1 d . . .
H46 H 0.4912 0.1522 -0.1338 0.098 Uiso 1 1 calc R . .
C47 C 0.6113(9) 0.1278(11) -0.2951(10) 0.115(4) Uani 1 1 d . . .
H47 H 0.6855 0.1225 -0.2793 0.136 Uiso 1 1 calc R . .
C48 C 0.6228(12) 0.1186(10) -0.4032(10) 0.111(3) Uani 1 1 d . . .
H48 H 0.7023 0.1102 -0.4612 0.131 Uiso 1 1 calc R . .
C49 C 0.5173(11) 0.1219(8) -0.4259(7) 0.096(3) Uani 1 1 d . . .
H49 H 0.5248 0.1130 -0.5000 0.112 Uiso 1 1 calc R . .
C50 C 0.3945(9) 0.1387(6) -0.3379(7) 0.081(2) Uani 1 1 d . . .
H50 H 0.3216 0.1420 -0.3545 0.098 Uiso 1 1 calc R . .
B1 B 0.2746(7) 0.5230(7) 0.2808(6) 0.0564(16) Uani 1 1 d . . .
H1 H 0.3147 0.5319 0.3333 0.067 Uiso 1 1 calc R . .

loop_
_atom_site_aniso_label
_atom_site_aniso_U_11
_atom_site_aniso_U_22
_atom_site_aniso_U_33
_atom_site_aniso_U_23
_atom_site_aniso_U_13
_atom_site_aniso_U_12
Nd 0.03988(15) 0.0616(2) 0.04227(15) -0.00777(11) -0.00774(10) -0.02191(12)
O1 0.084(3) 0.093(4) 0.052(2) 0.007(2) -0.022(2) -0.047(3)
O2 0.085(3) 0.092(4) 0.066(3) -0.003(3) -0.013(2) -0.057(3)
O3 0.079(3) 0.088(4) 0.071(3) -0.031(3) -0.018(3) -0.024(3)
O4 0.051(2) 0.086(3) 0.067(3) 0.000(2) -0.008(2) -0.010(2)
N11 0.051(3) 0.057(3) 0.048(2) 0.000(2) -0.016(2) -0.011(2)
N12 0.060(3) 0.049(3) 0.058(3) -0.004(2) -0.015(2) -0.017(2)
N21 0.057(3) 0.072(3) 0.059(3) 0.000(2) -0.022(2) -0.034(3)
N22 0.066(3) 0.069(3) 0.052(3) 0.003(2) -0.017(2) -0.039(3)
N31 0.060(3) 0.053(3) 0.047(2) -0.007(2) -0.017(2) -0.019(2)
N32 0.049(3) 0.064(3) 0.043(2) -0.007(2) -0.0104(19) -0.018(2)
C1 0.055(3) 0.065(4) 0.048(3) -0.006(3) 0.003(2) -0.034(3)
C2 0.088(6) 0.088(6) 0.075(5) 0.025(4) 0.026(4) -0.018(5)
C3A 0.057(7) 0.066(8) 0.038(5) 0.008(5) -0.006(5) -0.021(6)
C3B 0.058(8) 0.096(12) 0.067(9) 0.013(8) 0.013(7) -0.040(8)
C4 0.064(5) 0.085(6) 0.088(6) 0.000(4) 0.006(4) -0.013(4)
C5 0.072(4) 0.077(4) 0.042(3) 0.010(3) -0.010(3) -0.032(4)
C6 0.185(13) 0.166(12) 0.107(8) -0.026(8) 0.013(8) -0.140(11)
C7 0.42(5) 0.27(3) 0.150(19) -0.076(19) 0.07(2) -0.29(4)
C8 0.40(5) 0.086(10) 0.15(2) 0.001(11) 0.06(2) -0.093(19)
C9 0.165(16) 0.183(17) 0.093(9) 0.015(12) 0.007(10) 0.068(14)
C10 0.081(6) 0.141(9) 0.072(5) -0.018(6) -0.017(4) 0.012(6)
C13 0.083(5) 0.051(4) 0.062(4) -0.001(3) -0.010(3) -0.023(3)
C14 0.073(5) 0.058(4) 0.081(5) 0.009(4) -0.016(4) -0.005(4)
C15 0.060(4) 0.073(5) 0.064(4) 0.008(3) -0.024(3) -0.008(3)
C23 0.088(5) 0.089(5) 0.056(4) 0.006(3) -0.012(3) -0.058(4)
C24 0.089(6) 0.097(6) 0.091(6) 0.011(5) -0.017(4) -0.068(5)
C25 0.081(5) 0.100(6) 0.092(5) -0.006(4) -0.029(4) -0.060(5)
C33 0.049(3) 0.068(4) 0.058(3) -0.008(3) -0.006(3) -0.013(3)
C34 0.074(4) 0.068(4) 0.047(3) -0.011(3) -0.002(3) -0.010(3)
C35 0.087(5) 0.070(4) 0.051(3) -0.012(3) -0.025(3) -0.020(4)
C41 0.048(3) 0.056(3) 0.048(3) -0.008(2) -0.005(2) -0.008(3)
C42 0.073(5) 0.066(4) 0.089(5) -0.022(4) -0.013(4) -0.028(4)
C43 0.153(10) 0.086(6) 0.083(6) 0.001(5) 0.004(6) -0.045(7)
C44 0.232(19) 0.151(13) 0.126(11) -0.022(9) 0.054(12) -0.105(13)
C45 0.056(3) 0.042(3) 0.072(4) -0.018(3) -0.011(3) -0.004(3)
C46 0.070(4) 0.092(5) 0.079(5) -0.037(4) -0.015(4) -0.019(4)
C47 0.060(5) 0.129(9) 0.135(9) -0.054(7) -0.005(5) -0.020(5)
C48 0.108(8) 0.100(7) 0.092(7) -0.021(6) 0.009(6) -0.038(6)
C49 0.116(8) 0.068(5) 0.058(4) -0.011(3) -0.010(5) -0.005(5)
C50 0.093(6) 0.053(4) 0.086(5) -0.016(3) -0.044(4) 0.002(4)
B1 0.050(3) 0.068(4) 0.059(4) -0.008(3) -0.018(3) -0.027(3)

loop_
_atom_type_symbol
_atom_type_description
_atom_type_scat_dispersion_real
_atom_type_scat_dispersion_imag
_atom_type_scat_source
Nd Nd -0.1943 3.0179 'International Tables Vol C Tables 4.2.6.8 and 6.1.1.4'
C C 0.0033 0.0016 'International Tables Vol C Tables 4.2.6.8 and 6.1.1.4'
N N 0.0061 0.0033 'International Tables Vol C Tables 4.2.6.8 and 6.1.1.4'
O O 0.0106 0.0060 'International Tables Vol C Tables 4.2.6.8 and 6.1.1.4'
H H 0.0000 0.0000 'International Tables Vol C Tables 4.2.6.8 and 6.1.1.4'
B B 0.0013 0.0007 'International Tables Vol C Tables 4.2.6.8 and 6.1.1.4'

loop_
_geom_angle_atom_site_label_1
_geom_angle_atom_site_label_2
_geom_angle_atom_site_label_3
_geom_angle
_geom_angle_site_symmetry_1
_geom_angle_site_symmetry_3
_geom_angle_publ_flag
O4 Nd O1 78.51(18) 2_565 . ?
O4 Nd O2 75.52(19) 2_565 2_565 ?
O1 Nd O2 134.51(18) . 2_565 ?
O4 Nd O3 127.73(19) 2_565 . ?
O1 Nd O3 83.86(19) . . ?
O2 Nd O3 83.38(19) 2_565 . ?
O4 Nd N22 112.5(2) 2_565 . ?
O1 Nd N22 74.58(17) . . ?
O2 Nd N22 150.41(17) 2_565 . ?
O3 Nd N22 109.29(18) . . ?
O4 Nd N32 82.13(17) 2_565 . ?
O1 Nd N32 130.98(18) . . ?
O2 Nd N32 81.27(17) 2_565 . ?
O3 Nd N32 141.12(18) . . ?
N22 Nd N32 72.18(17) . . ?
O4 Nd N12 148.34(17) 2_565 . ?
O1 Nd N12 131.70(18) . . ?
O2 Nd N12 84.74(18) 2_565 . ?
O3 Nd N12 72.74(17) . . ?
N22 Nd N12 74.38(17) . . ?
N32 Nd N12 70.44(16) . . ?
O4 Nd C41 105.68(19) 2_565 . ?
O1 Nd C41 77.75(18) . . ?
O2 Nd C41 74.26(17) 2_565 . ?
O3 Nd C41 22.06(17) . . ?
N22 Nd C41 126.28(17) . . ?
N32 Nd C41 151.21(17) . . ?
N12 Nd C41 92.11(16) . . ?
C1 O1 Nd 135.8(4) . . ?
C1 O2 Nd 138.3(5) . 2_565 ?
C41 O3 Nd 110.4(4) . . ?
C41 O4 Nd 175.3(5) . 2_565 ?
C15 N11 N12 108.7(6) . . ?
C15 N11 B1 129.7(6) . . ?
N12 N11 B1 121.4(5) . . ?
C13 N12 N11 106.2(6) . . ?
C13 N12 Nd 129.7(5) . . ?
N11 N12 Nd 124.0(4) . . ?
N22 N21 C25 109.5(6) . . ?
N22 N21 B1 122.2(5) . . ?
C25 N21 B1 128.3(6) . . ?
C23 N22 N21 105.2(6) . . ?
C23 N22 Nd 130.6(5) . . ?
N21 N22 Nd 123.9(4) . . ?
C35 N31 N32 108.8(5) . . ?
C35 N31 B1 129.7(6) . . ?
N32 N31 B1 121.5(5) . . ?
C33 N32 N31 106.1(5) . . ?
C33 N32 Nd 129.7(4) . . ?
N31 N32 Nd 124.2(3) . . ?
O1 C1 O2 128.4(6) . . ?
O1 C1 C2 118.2(7) . . ?
O2 C1 C2 113.3(7) . . ?
C3A C2 C3B 42.9(9) . . ?
C3A C2 C5 124.2(8) . . ?
C3B C2 C5 127.8(9) . . ?
C3A C2 C1 116.9(9) . . ?
C3B C2 C1 115.4(9) . . ?
C5 C2 C1 112.5(6) . . ?
C2 C3A C4 119.4(10) . . ?
C2 C3B C4 120.1(13) . . ?
C3B C4 C3A 38.8(8) . . ?
C6 C5 C10 120.4(11) . . ?
C6 C5 C2 121.0(11) . . ?
C10 C5 C2 118.5(10) . . ?
C5 C6 C7 121.7(18) . . ?
C5 C6 H6 119.1 . . ?
C7 C6 H6 119.1 . . ?
C8 C7 C6 109.8(17) . . ?
C8 C7 H7 125.1 . . ?
C6 C7 H7 125.1 . . ?
C9 C8 C7 129(3) . . ?
C9 C8 H8 115.7 . . ?
C7 C8 H8 115.7 . . ?
C8 C9 C10 120(3) . . ?
C8 C9 H9 120.1 . . ?
C10 C9 H9 120.1 . . ?
C5 C10 C9 119.5(17) . . ?
C5 C10 H10 120.2 . . ?
C9 C10 H10 120.2 . . ?
N12 C13 C14 110.6(7) . . ?
N12 C13 H13 124.7 . . ?
C14 C13 H13 124.7 . . ?
C15 C14 C13 104.4(6) . . ?
C15 C14 H14 127.8 . . ?
C13 C14 H14 127.8 . . ?
N11 C15 C14 110.0(7) . . ?
N11 C15 H15 125.0 . . ?
C14 C15 H15 125.0 . . ?
N22 C23 C24 112.3(7) . . ?
N22 C23 H23 123.8 . . ?
C24 C23 H23 123.8 . . ?
C25 C24 C23 104.6(6) . . ?
C25 C24 H24 127.7 . . ?
C23 C24 H24 127.7 . . ?
C24 C25 N21 108.4(6) . . ?
C24 C25 H25 125.8 . . ?
N21 C25 H25 125.8 . . ?
N32 C33 C34 111.4(6) . . ?
N32 C33 H33 124.3 . . ?
C34 C33 H33 124.3 . . ?
C35 C34 C33 103.7(6) . . ?
C35 C34 H34 128.2 . . ?
C33 C34 H34 128.2 . . ?
N31 C35 C34 110.0(6) . . ?
N31 C35 H35 125.0 . . ?
C34 C35 H35 125.0 . . ?
O3 C41 O4 119.2(6) . . ?
O3 C41 C42 120.7(6) . . ?
O4 C41 C42 120.0(7) . . ?
C43 C42 C45 112.8(8) . . ?
C43 C42 C41 111.1(7) . . ?
C45 C42 C41 113.3(6) . . ?
C43 C42 H42 106.4 . . ?
C45 C42 H42 106.4 . . ?
C41 C42 H42 106.4 . . ?
C44 C43 C42 116.1(11) . . ?
C44 C43 H43A 108.3 . . ?
C42 C43 H43A 108.3 . . ?
C44 C43 H43B 108.3 . . ?
C42 C43 H43B 108.3 . . ?
H43A C43 H43B 107.4 . . ?
C43 C44 H44A 109.5 . . ?
C43 C44 H44B 109.5 . . ?
H44A C44 H44B 109.5 . . ?
C43 C44 H44C 109.5 . . ?
H44A C44 H44C 109.5 . . ?
H44B C44 H44C 109.5 . . ?
C46 C45 C50 117.5(7) . . ?
C46 C45 C42 121.7(7) . . ?
C50 C45 C42 120.8(7) . . ?
C47 C46 C45 120.3(8) . . ?
C47 C46 H46 119.8 . . ?
C45 C46 H46 119.8 . . ?
C48 C47 C46 122.8(10) . . ?
C48 C47 H47 118.6 . . ?
C46 C47 H47 118.6 . . ?
C47 C48 C49 118.8(10) . . ?
C47 C48 H48 120.6 . . ?
C49 C48 H48 120.6 . . ?
C48 C49 C50 120.7(9) . . ?
C48 C49 H49 119.7 . . ?
C50 C49 H49 119.7 . . ?
C45 C50 C49 119.8(9) . . ?
C45 C50 H50 120.1 . . ?
C49 C50 H50 120.1 . . ?
N11 B1 N21 110.8(5) . . ?
N11 B1 N31 109.5(5) . . ?
N21 B1 N31 109.9(5) . . ?
N11 B1 H1 108.9 . . ?
N21 B1 H1 108.9 . . ?
N31 B1 H1 108.9 . . ?

loop_
_geom_bond_atom_site_label_1
_geom_bond_atom_site_label_2
_geom_bond_distance
_geom_bond_site_symmetry_2
_geom_bond_publ_flag
Nd O4 2.362(5) 2_565 ?
Nd O1 2.374(5) . ?
Nd O2 2.395(5) 2_565 ?
Nd O3 2.423(5) . ?
Nd N22 2.565(5) . ?
Nd N32 2.568(5) . ?
Nd N12 2.577(5) . ?
O1 C1 1.219(8) . ?
O2 C1 1.255(8) . ?
O2 Nd 2.395(5) 2_565 ?
O3 C41 1.235(8) . ?
O4 C41 1.268(8) . ?
O4 Nd 2.362(5) 2_565 ?
N11 C15 1.341(8) . ?
N11 N12 1.358(7) . ?
N11 B1 1.519(9) . ?
N12 C13 1.338(8) . ?
N21 N22 1.348(7) . ?
N21 C25 1.364(8) . ?
N21 B1 1.533(9) . ?
N22 C23 1.324(8) . ?
N31 C35 1.346(8) . ?
N31 N32 1.355(7) . ?
N31 B1 1.547(8) . ?
N32 C33 1.341(7) . ?
C1 C2 1.545(9) . ?
C2 C3A 1.368(16) . ?
C2 C3B 1.416(17) . ?
C2 C5 1.484(11) . ?
C3A C4 1.563(16) . ?
C3B C4 1.51(2) . ?
C5 C6 1.357(13) . ?
C5 C10 1.361(12) . ?
C6 C7 1.44(3) . ?
C6 H6 0.9300 . ?
C7 C8 1.44(5) . ?
C7 H7 0.9300 . ?
C8 C9 1.22(4) . ?
C8 H8 0.9300 . ?
C9 C10 1.37(2) . ?
C9 H9 0.9300 . ?
C10 H10 0.9300 . ?
C13 C14 1.386(11) . ?
C13 H13 0.9300 . ?
C14 C15 1.351(12) . ?
C14 H14 0.9300 . ?
C15 H15 0.9300 . ?
C23 C24 1.370(11) . ?
C23 H23 0.9300 . ?
C24 C25 1.345(12) . ?
C24 H24 0.9300 . ?
C25 H25 0.9300 . ?
C33 C34 1.382(10) . ?
C33 H33 0.9300 . ?
C34 C35 1.365(11) . ?
C34 H34 0.9300 . ?
C35 H35 0.9300 . ?
C41 C42 1.529(9) . ?
C42 C43 1.471(13) . ?
C42 C45 1.498(10) . ?
C42 H42 0.9800 . ?
C43 C44 1.453(15) . ?
C43 H43A 0.9700 . ?
C43 H43B 0.9700 . ?
C44 H44A 0.9600 . ?
C44 H44B 0.9600 . ?
C44 H44C 0.9600 . ?
C45 C46 1.381(11) . ?
C45 C50 1.391(10) . ?
C46 C47 1.370(12) . ?
C46 H46 0.9300 . ?
C47 C48 1.343(15) . ?
C47 H47 0.9300 . ?
C48 C49 1.344(15) . ?
C48 H48 0.9300 . ?
C49 C50 1.419(13) . ?
C49 H49 0.9300 . ?
C50 H50 0.9300 . ?
B1 H1 0.9800 . ?

loop_
_geom_contact_atom_site_label_1
_geom_contact_atom_site_label_2
_geom_contact_distance
_geom_contact_site_symmetry_1
_geom_contact_site_symmetry_2
Nd Nd 4.0363(9) 2_565 ?
Nd O2 3.763(6) . ?
Nd O4 2.945(6) . ?

loop_
_geom_torsion_atom_site_label_1
_geom_torsion_atom_site_label_2
_geom_torsion_atom_site_label_3
_geom_torsion_atom_site_label_4
_geom_torsion
_geom_torsion_site_symmetry_1
_geom_torsion_site_symmetry_2
_geom_torsion_site_symmetry_3
_geom_torsion_site_symmetry_4
_geom_torsion_publ_flag
O4 Nd O1 C1 -42.2(7) 2_565 . . . ?
O2 Nd O1 C1 13.9(8) 2_565 . . . ?
O3 Nd O1 C1 88.3(7) . . . . ?
N22 Nd O1 C1 -159.7(7) . . . . ?
N32 Nd O1 C1 -111.0(7) . . . . ?
N12 Nd O1 C1 148.6(6) . . . . ?
O4 Nd O3 C41 -2.1(6) 2_565 . . . ?
O1 Nd O3 C41 -72.4(5) . . . . ?
O2 Nd O3 C41 63.8(5) 2_565 . . . ?
N22 Nd O3 C41 -143.7(5) . . . . ?
N32 Nd O3 C41 131.1(5) . . . . ?
N12 Nd O3 C41 150.4(5) . . . . ?
C15 N11 N12 C13 -0.1(7) . . . . ?
B1 N11 N12 C13 -176.7(6) . . . . ?
C15 N11 N12 Nd -177.0(4) . . . . ?
B1 N11 N12 Nd 6.4(7) . . . . ?
O4 Nd N12 C13 108.1(6) 2_565 . . . ?
O1 Nd N12 C13 -92.5(6) . . . . ?
O2 Nd N12 C13 56.9(6) 2_565 . . . ?
O3 Nd N12 C13 -27.7(6) . . . . ?
N22 Nd N12 C13 -144.2(6) . . . . ?
N32 Nd N12 C13 139.5(6) . . . . ?
O4 Nd N12 N11 -75.7(6) 2_565 . . . ?
O1 Nd N12 N11 83.7(5) . . . . ?
O2 Nd N12 N11 -126.8(4) 2_565 . . . ?
O3 Nd N12 N11 148.5(5) . . . . ?
N22 Nd N12 N11 32.0(4) . . . . ?
N32 Nd N12 N11 -44.3(4) . . . . ?
C25 N21 N22 C23 0.6(8) . . . . ?
B1 N21 N22 C23 -179.0(6) . . . . ?
C25 N21 N22 Nd 174.7(5) . . . . ?
B1 N21 N22 Nd -4.9(8) . . . . ?
O4 Nd N22 C23 -72.8(7) 2_565 . . . ?
O1 Nd N22 C23 -2.6(6) . . . . ?
O2 Nd N22 C23 -173.3(6) 2_565 . . . ?
O3 Nd N22 C23 75.0(7) . . . . ?
N32 Nd N22 C23 -146.0(7) . . . . ?
N12 Nd N22 C23 139.9(7) . . . . ?
O4 Nd N22 N21 114.7(5) 2_565 . . . ?
O1 Nd N22 N21 -175.1(5) . . . . ?
O2 Nd N22 N21 14.2(7) 2_565 . . . ?
O3 Nd N22 N21 -97.5(5) . . . . ?
N32 Nd N22 N21 41.5(5) . . . . ?
N12 Nd N22 N21 -32.6(5) . . . . ?
C35 N31 N32 C33 -1.7(7) . . . . ?
B1 N31 N32 C33 175.5(6) . . . . ?
C35 N31 N32 Nd -179.6(4) . . . . ?
B1 N31 N32 Nd -2.5(8) . . . . ?
O4 Nd N32 C33 28.3(6) 2_565 . . . ?
O1 Nd N32 C33 95.5(6) . . . . ?
O2 Nd N32 C33 -48.2(6) 2_565 . . . ?
O3 Nd N32 C33 -116.1(6) . . . . ?
N22 Nd N32 C33 145.1(6) . . . . ?
N12 Nd N32 C33 -135.7(6) . . . . ?
O4 Nd N32 N31 -154.3(5) 2_565 . . . ?
O1 Nd N32 N31 -87.0(5) . . . . ?
O2 Nd N32 N31 129.3(5) 2_565 . . . ?
O3 Nd N32 N31 61.4(6) . . . . ?
N22 Nd N32 N31 -37.5(4) . . . . ?
N12 Nd N32 N31 41.8(4) . . . . ?
Nd O1 C1 O2 4.6(12) . . . . ?
Nd O1 C1 C2 -178.6(5) . . . . ?
Nd O2 C1 O1 -21.9(12) 2_565 . . . ?
Nd O2 C1 C2 161.1(6) 2_565 . . . ?
O1 C1 C2 C3A 103.5(12) . . . . ?
O2 C1 C2 C3A -79.2(12) . . . . ?
O1 C1 C2 C3B 55.4(15) . . . . ?
O2 C1 C2 C3B -127.3(13) . . . . ?
O1 C1 C2 C5 -103.2(9) . . . . ?
O2 C1 C2 C5 74.1(11) . . . . ?
C5 C2 C3A C4 160.0(11) . . . . ?
C1 C2 C3A C4 -50.2(17) . . . . ?
C5 C2 C3B C4 -154.1(12) . . . . ?
C1 C2 C3B C4 51(2) . . . . ?
C3A C2 C5 C6 -109.6(14) . . . . ?
C3B C2 C5 C6 -56.0(18) . . . . ?
C1 C2 C5 C6 99.4(10) . . . . ?
C3A C2 C5 C10 68.1(15) . . . . ?
C3B C2 C5 C10 121.7(16) . . . . ?
C1 C2 C5 C10 -82.9(11) . . . . ?
C10 C5 C6 C7 1.0(17) . . . . ?
C2 C5 C6 C7 178.7(13) . . . . ?
C5 C6 C7 C8 -2(3) . . . . ?
C6 C7 C8 C9 1(4) . . . . ?
C7 C8 C9 C10 1(4) . . . . ?
C6 C5 C10 C9 1.2(14) . . . . ?
C2 C5 C10 C9 -176.5(10) . . . . ?
C8 C9 C10 C5 -2(3) . . . . ?
N11 N12 C13 C14 0.0(8) . . . . ?
Nd N12 C13 C14 176.7(5) . . . . ?
N12 C13 C14 C15 0.1(9) . . . . ?
N12 N11 C15 C14 0.1(8) . . . . ?
B1 N11 C15 C14 176.3(6) . . . . ?
C13 C14 C15 N11 -0.1(9) . . . . ?
N21 N22 C23 C24 -0.1(9) . . . . ?
Nd N22 C23 C24 -173.7(6) . . . . ?
N22 C23 C24 C25 -0.4(11) . . . . ?
C23 C24 C25 N21 0.8(10) . . . . ?
N22 N21 C25 C24 -0.9(9) . . . . ?
B1 N21 C25 C24 178.7(7) . . . . ?
N31 N32 C33 C34 2.5(8) . . . . ?
Nd N32 C33 C34 -179.7(5) . . . . ?
N32 C33 C34 C35 -2.3(9) . . . . ?
N32 N31 C35 C34 0.2(8) . . . . ?
B1 N31 C35 C34 -176.6(6) . . . . ?
C33 C34 C35 N31 1.2(9) . . . . ?
Nd O3 C41 O4 6.5(8) . . . . ?
Nd O3 C41 C42 -175.5(5) . . . . ?
Nd O4 C41 O3 -124(6) 2_565 . . . ?
Nd O4 C41 C42 58(6) 2_565 . . . ?
O3 C41 C42 C43 63.8(11) . . . . ?
O4 C41 C42 C43 -118.2(9) . . . . ?
O3 C41 C42 C45 -64.3(10) . . . . ?
O4 C41 C42 C45 113.7(8) . . . . ?
C45 C42 C43 C44 -171.5(11) . . . . ?
C41 C42 C43 C44 60.0(15) . . . . ?
C43 C42 C45 C46 -66.9(11) . . . . ?
C41 C42 C45 C46 60.4(10) . . . . ?
C43 C42 C45 C50 113.1(10) . . . . ?
C41 C42 C45 C50 -119.6(8) . . . . ?
C50 C45 C46 C47 -0.3(13) . . . . ?
C42 C45 C46 C47 179.7(8) . . . . ?
C45 C46 C47 C48 1.5(17) . . . . ?
C46 C47 C48 C49 -2.4(18) . . . . ?
C47 C48 C49 C50 2.1(16) . . . . ?
C46 C45 C50 C49 0.1(11) . . . . ?
C42 C45 C50 C49 -179.9(7) . . . . ?
C48 C49 C50 C45 -1.0(13) . . . . ?
C15 N11 B1 N21 120.3(7) . . . . ?
N12 N11 B1 N21 -63.9(7) . . . . ?
C15 N11 B1 N31 -118.4(7) . . . . ?
N12 N11 B1 N31 57.4(7) . . . . ?
N22 N21 B1 N11 63.5(8) . . . . ?
C25 N21 B1 N11 -115.9(8) . . . . ?
N22 N21 B1 N31 -57.6(8) . . . . ?
C25 N21 B1 N31 122.9(7) . . . . ?
C35 N31 B1 N11 116.4(7) . . . . ?
N32 N31 B1 N11 -60.1(7) . . . . ?
C35 N31 B1 N21 -121.7(7) . . . . ?
N32 N31 B1 N21 61.8(7) . . . . ?
